data_7230694
loop_
_publ_author_name
'Wang, G. Q.'
'Li, L. Y.'
'Feng, Y. N.'
'Yu, H.'
'Zheng, X. H.'

_publ_section_title
;
 Tb3+- and Yb3+-doped novel KBaLu(MoO4)3 crystals with disordered chained
 structure showing down- and up-conversion luminescence
;
_journal_issue 26
_journal_name_full CrystEngComm
_journal_page_first 3657
_journal_paper_doi 10.1039/C8CE00461G
_journal_volume 20
_journal_year 2018
_chemical_formula_sum 'Ba K Lu Mo3 O12'
_chemical_formula_weight 831.22
_space_group_IT_number 15
_space_group_name_Hall '-C 2yc'
_space_group_name_H-M_alt 'C 1 2/c 1'
_symmetry_cell_setting monoclinic
_symmetry_space_group_name_Hall '-C 2yc'
_symmetry_space_group_name_H-M 'C 1 2/c 1'
_atom_sites_solution_primary direct
_atom_sites_solution_secondary difmap
_audit_creation_method SHELXL-97
_audit_update_record
;
2018-01-04 deposited with the CCDC.
2018-05-21 downloaded from the CCDC.
;
_cell_angle_alpha 90.00
_cell_angle_beta 105.236(7)
_cell_angle_gamma 90.00
_cell_formula_units_Z 4
_cell_length_a 17.346(2)
_cell_length_b 12.1461(9)
_cell_length_c 5.2406(6)
_cell_measurement_reflns_used 1524
_cell_measurement_temperature 293(2)
_cell_measurement_theta_max 27.4740
_cell_measurement_theta_min 3.3547
_cell_volume 1065.31(19)
_computing_structure_refinement 'SHELXL-97 (Sheldrick, 1997)'
_computing_structure_solution 'SHELXS-97 (Sheldrick, 1990)'
_diffrn_ambient_temperature 293(2)
_diffrn_measured_fraction_theta_full 0.995
_diffrn_measured_fraction_theta_max 0.995
_diffrn_measurement_device_type CCD
_diffrn_measurement_method CCD_Profile_fitting
_diffrn_radiation_monochromator graphite
_diffrn_radiation_source 'fine-focus sealed tube'
_diffrn_radiation_type MoK\a
_diffrn_radiation_wavelength 0.71073
_diffrn_reflns_av_R_equivalents 0.0254
_diffrn_reflns_av_sigmaI/netI 0.0287
_diffrn_reflns_limit_h_max 22
_diffrn_reflns_limit_h_min -22
_diffrn_reflns_limit_k_max 15
_diffrn_reflns_limit_k_min -15
_diffrn_reflns_limit_l_max 6
_diffrn_reflns_limit_l_min -6
_diffrn_reflns_number 3978
_diffrn_reflns_theta_full 27.47
_diffrn_reflns_theta_max 27.47
_diffrn_reflns_theta_min 3.35
_exptl_absorpt_coefficient_mu 16.705
_exptl_absorpt_correction_T_max 1.0000
_exptl_absorpt_correction_T_min 0.8387
_exptl_absorpt_correction_type multi-scan
_exptl_crystal_colour Colorless
_exptl_crystal_density_diffrn 5.183
_exptl_crystal_density_method 'not measured'
_exptl_crystal_description Prism
_exptl_crystal_F_000 1471
_exptl_crystal_size_max 0.2000
_exptl_crystal_size_mid 0.1500
_exptl_crystal_size_min 0.1000
_refine_diff_density_max 1.195
_refine_diff_density_min -1.668
_refine_diff_density_rms 0.245
_refine_ls_extinction_coef 0.00203(9)
_refine_ls_extinction_expression Fc^*^=kFc[1+0.001xFc^2^\l^3^/sin(2\q)]^-1/4^
_refine_ls_extinction_method SHELXL
_refine_ls_goodness_of_fit_ref 1.102
_refine_ls_matrix_type full
_refine_ls_number_parameters 86
_refine_ls_number_reflns 1214
_refine_ls_number_restraints 1
_refine_ls_restrained_S_all 1.102
_refine_ls_R_factor_all 0.0224
_refine_ls_R_factor_gt 0.0214
_refine_ls_shift/su_max 0.001
_refine_ls_shift/su_mean 0.000
_refine_ls_structure_factor_coef Fsqd
_refine_ls_weighting_details 'calc w=1/[\s^2^(Fo^2^)+(0.0231P)^2^+9.2679P] where P=(Fo^2^+2Fc^2^)/3'
_refine_ls_weighting_scheme calc
_refine_ls_wR_factor_gt 0.0553
_refine_ls_wR_factor_ref 0.0558
_reflns_number_gt 1175
_reflns_number_total 1214
_reflns_threshold_expression >2sigma(I)
_cod_data_source_file c8ce00461g2.cif
_cod_data_source_block a
_cod_depositor_comments
;
The following automatic conversions were performed:

'_exptl_absorpt_correction_type' value 'Multi-scan' changed to
'multi-scan' according to
/home/data/users/saulius/crontab/automatic-downloads/rss-feeds/RSC/lib/dictionaries/cif_core.dic
dictionary named 'cif_core.dic' version 2.4.2 from 2011-04-26.

Automatic conversion script
Id: cif_fix_values 4973 2017-02-22 13:04:09Z antanas 

 Adding full bibliography for 7230694.cif.
;
_cod_original_cell_volume 1065.32(19)
_cod_original_sg_symbol_H-M 'C 2/c'
_cod_database_code 7230694

loop_
_symmetry_equiv_pos_as_xyz
'x, y, z'
'-x, y, -z+1/2'
'x+1/2, y+1/2, z'
'-x+1/2, y+1/2, -z+1/2'
'-x, -y, -z'
'x, -y, z-1/2'
'-x+1/2, -y+1/2, -z'
'x+1/2, -y+1/2, z-1/2'

loop_
_atom_site_label
_atom_site_type_symbol
_atom_site_fract_x
_atom_site_fract_y
_atom_site_fract_z
_atom_site_U_iso_or_equiv
_atom_site_adp_type
_atom_site_occupancy
_atom_site_symmetry_multiplicity
_atom_site_calc_flag
_atom_site_refinement_flags
Lu1 Lu 0.0000 0.11529(2) 0.7500 0.00733(12) Uani 1 2 d S
Ba1 Ba 0.16413(3) 0.37451(4) -0.07521(9) 0.00997(13) Uani 0.46 1 d P
K1 K 0.16413(3) 0.37451(4) -0.07521(9) 0.00997(13) Uani 0.54 1 d P
Mo1 Mo 0.15494(3) 0.10695(3) 1.39774(8) 0.00784(13) Uani 1 1 d .
Mo2 Mo 0.0000 0.34480(5) 0.2500 0.00858(15) Uani 1 2 d S
O1 O 0.0791(2) 0.4292(3) 0.4205(7) 0.0187(7) Uani 1 1 d .
O2 O -0.03929(19) 0.2648(3) 0.4737(7) 0.0141(7) Uani 1 1 d .
O3 O 0.07416(18) 0.0371(3) 1.1422(6) 0.0110(7) Uani 1 1 d .
O4 O 0.20574(19) 0.1976(3) 1.2466(7) 0.0150(7) Uani 1 1 d .
O5 O 0.22780(19) 0.0284(3) 1.6191(7) 0.0158(7) Uani 1 1 d .
O6 O 0.10877(18) 0.1845(3) 0.6048(6) 0.0134(7) Uani 1 1 d .

loop_
_atom_site_aniso_label
_atom_site_aniso_U_11
_atom_site_aniso_U_22
_atom_site_aniso_U_33
_atom_site_aniso_U_23
_atom_site_aniso_U_13
_atom_site_aniso_U_12
Lu1 0.00791(16) 0.00750(17) 0.00682(17) 0.000 0.00235(11) 0.000
Ba1 0.0081(2) 0.0094(2) 0.0127(3) 0.00159(16) 0.00309(19) -0.00113(15)
K1 0.0081(2) 0.0094(2) 0.0127(3) 0.00159(16) 0.00309(19) -0.00113(15)
Mo1 0.0069(2) 0.0094(2) 0.0067(2) -0.00066(13) 0.00094(15) 0.00068(13)
Mo2 0.0095(3) 0.0092(3) 0.0083(3) 0.000 0.0044(2) 0.000
O1 0.0223(18) 0.0149(19) 0.0180(18) -0.0019(15) 0.0038(14) -0.0052(14)
O2 0.0130(15) 0.0165(18) 0.0150(16) 0.0036(14) 0.0078(13) 0.0019(13)
O3 0.0108(15) 0.0110(17) 0.0106(15) 0.0023(13) 0.0017(12) -0.0018(12)
O4 0.0135(15) 0.0149(18) 0.0166(17) -0.0018(14) 0.0036(14) -0.0002(13)
O5 0.0167(16) 0.0181(18) 0.0129(16) 0.0005(14) 0.0047(13) 0.0072(13)
O6 0.0118(15) 0.0121(16) 0.0173(17) -0.0012(14) 0.0055(13) 0.0001(12)

loop_
_atom_type_symbol
_atom_type_description
_atom_type_scat_dispersion_real
_atom_type_scat_dispersion_imag
_atom_type_scat_source
Ba Ba -0.3244 2.2819 'International Tables Vol C Tables 4.2.6.8 and 6.1.1.4'
K K 0.2009 0.2494 'International Tables Vol C Tables 4.2.6.8 and 6.1.1.4'
Lu Lu -0.4720 5.8584 'International Tables Vol C Tables 4.2.6.8 and 6.1.1.4'
Mo Mo -1.6832 0.6857 'International Tables Vol C Tables 4.2.6.8 and 6.1.1.4'
O O 0.0106 0.0060 'International Tables Vol C Tables 4.2.6.8 and 6.1.1.4'

loop_
_geom_angle_atom_site_label_1
_geom_angle_atom_site_label_2
_geom_angle_atom_site_label_3
_geom_angle
_geom_angle_site_symmetry_1
_geom_angle_site_symmetry_3
O2 Lu1 O2 76.40(17) 2_556 .
O2 Lu1 O3 151.59(12) 2_556 2_556
O2 Lu1 O3 76.31(12) . 2_556
O2 Lu1 O3 76.31(12) 2_556 .
O2 Lu1 O3 151.59(12) . .
O3 Lu1 O3 131.72(16) 2_556 .
O2 Lu1 O6 78.08(11) 2_556 .
O2 Lu1 O6 69.39(11) . .
O3 Lu1 O6 99.42(11) 2_556 .
O3 Lu1 O6 97.29(11) . .
O2 Lu1 O6 69.39(11) 2_556 2_556
O2 Lu1 O6 78.08(11) . 2_556
O3 Lu1 O6 97.29(11) 2_556 2_556
O3 Lu1 O6 99.42(11) . 2_556
O6 Lu1 O6 138.37(16) . 2_556
O2 Lu1 O3 131.62(11) 2_556 6
O2 Lu1 O3 123.07(11) . 6
O3 Lu1 O3 71.54(12) 2_556 6
O3 Lu1 O3 71.76(7) . 6
O6 Lu1 O3 71.16(11) . 6
O6 Lu1 O3 150.46(11) 2_556 6
O2 Lu1 O3 123.07(11) 2_556 5_557
O2 Lu1 O3 131.62(11) . 5_557
O3 Lu1 O3 71.76(7) 2_556 5_557
O3 Lu1 O3 71.54(12) . 5_557
O6 Lu1 O3 150.46(11) . 5_557
O6 Lu1 O3 71.16(11) 2_556 5_557
O3 Lu1 O3 79.33(15) 6 5_557
O2 Lu1 Mo1 101.78(8) 2_556 1_554
O2 Lu1 Mo1 80.77(8) . 1_554
O3 Lu1 Mo1 81.42(8) 2_556 1_554
O3 Lu1 Mo1 97.26(8) . 1_554
O6 Lu1 Mo1 24.42(8) . 1_554
O6 Lu1 Mo1 158.48(8) 2_556 1_554
O3 Lu1 Mo1 49.27(8) 6 1_554
O3 Lu1 Mo1 127.56(8) 5_557 1_554
O2 Lu1 Mo1 80.77(8) 2_556 2_557
O2 Lu1 Mo1 101.78(8) . 2_557
O3 Lu1 Mo1 97.26(8) 2_556 2_557
O3 Lu1 Mo1 81.42(8) . 2_557
O6 Lu1 Mo1 158.48(8) . 2_557
O6 Lu1 Mo1 24.42(8) 2_556 2_557
O3 Lu1 Mo1 127.56(8) 6 2_557
O3 Lu1 Mo1 49.27(8) 5_557 2_557
Mo1 Lu1 Mo1 176.812(15) 1_554 2_557
O2 Lu1 Lu1 161.62(8) 2_556 5_556
O2 Lu1 Lu1 101.46(8) . 5_556
O3 Lu1 Lu1 36.49(8) 2_556 5_556
O3 Lu1 Lu1 101.93(8) . 5_556
O6 Lu1 Lu1 84.07(8) . 5_556
O6 Lu1 Lu1 128.48(8) 2_556 5_556
O3 Lu1 Lu1 35.05(7) 6 5_556
O3 Lu1 Lu1 72.21(8) 5_557 5_556
Mo1 Lu1 Lu1 60.040(8) 1_554 5_556
Mo1 Lu1 Lu1 117.307(10) 2_557 5_556
O2 Lu1 Lu1 101.46(8) 2_556 5_557
O2 Lu1 Lu1 161.62(8) . 5_557
O3 Lu1 Lu1 101.93(8) 2_556 5_557
O3 Lu1 Lu1 36.49(8) . 5_557
O6 Lu1 Lu1 128.48(8) . 5_557
O6 Lu1 Lu1 84.07(8) 2_556 5_557
O3 Lu1 Lu1 72.21(8) 6 5_557
O3 Lu1 Lu1 35.05(7) 5_557 5_557
Mo1 Lu1 Lu1 117.307(10) 1_554 5_557
Mo1 Lu1 Lu1 60.040(8) 2_557 5_557
Lu1 Lu1 Lu1 86.190(13) 5_556 5_557
O4 Mo1 O5 106.49(16) . .
O4 Mo1 O6 107.92(15) . 1_556
O5 Mo1 O6 104.24(15) . 1_556
O4 Mo1 O3 109.74(15) . .
O5 Mo1 O3 120.07(15) . .
O6 Mo1 O3 107.75(14) 1_556 .
O4 Mo1 Lu1 138.46(11) . 1_556
O5 Mo1 Lu1 100.33(11) . 1_556
O6 Mo1 Lu1 33.38(10) 1_556 1_556
O3 Mo1 Lu1 82.04(10) . 1_556
O1 Mo2 O1 108.6(2) . 2
O1 Mo2 O2 105.63(16) . 2
O1 Mo2 O2 111.37(16) 2 2
O1 Mo2 O2 111.37(16) . .
O1 Mo2 O2 105.63(16) 2 .
O2 Mo2 O2 114.2(2) 2 .
Mo2 O2 Lu1 137.45(16) . .
Mo1 O3 Lu1 125.83(16) . .
Mo1 O3 Lu1 121.87(15) . 5_557
Lu1 O3 Lu1 108.46(12) . 5_557
Mo1 O6 Lu1 122.19(16) 1_554 .

loop_
_geom_bond_atom_site_label_1
_geom_bond_atom_site_label_2
_geom_bond_distance
_geom_bond_site_symmetry_2
Lu1 O2 2.311(3) 2_556
Lu1 O2 2.311(3) .
Lu1 O3 2.322(3) 2_556
Lu1 O3 2.322(3) .
Lu1 O6 2.367(3) .
Lu1 O6 2.367(3) 2_556
Lu1 O3 2.404(3) 6
Lu1 O3 2.404(3) 5_557
Lu1 Mo1 3.6399(5) 1_554
Lu1 Mo1 3.6399(5) 2_557
Lu1 Lu1 3.8353(4) 5_556
Lu1 Lu1 3.8353(4) 5_557
Mo1 O4 1.727(3) .
Mo1 O5 1.756(3) .
Mo1 O6 1.779(3) 1_556
Mo1 O3 1.868(3) .
Mo1 Lu1 3.6399(5) 1_556
Mo2 O1 1.757(3) .
Mo2 O1 1.757(3) 2
Mo2 O2 1.789(3) 2
Mo2 O2 1.789(3) .
O3 Lu1 2.404(3) 5_557
O6 Mo1 1.779(3) 1_554
